data_4341471
loop_
_publ_author_name
'Blake, Alexander J.'
'Donamar\'ia, Roc\'io'
'Lippolis, Vito'
'L\'opez-de-Luzuriaga, Jos\'e M'
'Manso, Elena'
'Monge, Miguel'
'Olmos, M. Elena'

_publ_section_title
;
 Influence of crown thioether ligands in the structures and of
 perhalophenyl groups in the optical properties of complexes with
 argentoaurophilic interactions.
;
_journal_issue 19
_journal_name_full 'Inorganic chemistry'
_journal_page_first 10471
_journal_page_last 10484
_journal_paper_doi 10.1021/ic501515c
_journal_volume 53
_journal_year 2014
_chemical_compound_source 'synthesis as described'
_chemical_formula_moiety 'C40 H32 Ag2 Au2 F20 S8'
_chemical_formula_sum 'C40 H32 Ag2 Au2 F20 S8'
_chemical_formula_weight 1758.81
_chemical_name_common 'em26rd72 But/Hex'
_chemical_name_systematic
;
 ?
;
_space_group_IT_number 2
_symmetry_cell_setting triclinic
_symmetry_Int_Tables_number 2
_symmetry_space_group_name_Hall '-P 1'
_symmetry_space_group_name_H-M 'P -1'
_atom_sites_solution_hydrogens geom
_atom_sites_solution_primary Patterson
_atom_sites_solution_secondary difmap
_audit_conform_dict_location ftp://ftp.iucr.org/pub/cif_core.dic
_audit_conform_dict_name cif_core.dic
_audit_conform_dict_version 2.4
_audit_creation_date 2013-09-10T10:03:22-00:00
_audit_creation_method 'WinGX routine CIF_UPDATE'
_cell_angle_alpha 69.799(3)
_cell_angle_beta 80.194(3)
_cell_angle_gamma 72.771(3)
_cell_formula_units_Z 1
_cell_length_a 9.7697(6)
_cell_length_b 10.3420(6)
_cell_length_c 13.2998(8)
_cell_measurement_reflns_used 4905
_cell_measurement_temperature 170(2)
_cell_measurement_theta_max 27.62
_cell_measurement_theta_min 2.27
_cell_measurement_wavelength 0.71073
_cell_volume 1201.06(13)
_computing_cell_refinement 'HKL Scalepack (Otwinowski & Minor 1997)'
_computing_data_collection 'Collect (Bruker AXS BV, 1997-2004)'
_computing_data_reduction 'HKL Denzo and Scalepack (Otwinowski & Minor 1997)'
_computing_molecular_graphics 'Ortep-3 for Windows (Farrugia, 1997)'
_computing_publication_material 'WinGX publication routines (Farrugia, 1999)'
_computing_structure_refinement 'SHELXL-97 (Sheldrick, 2008)'
_diffrn_ambient_temperature 170(2)
_diffrn_detector 'CCD plate'
_diffrn_detector_area_resol_mean 9
_diffrn_measured_fraction_theta_full 0.981
_diffrn_measured_fraction_theta_max 0.981
_diffrn_measurement_device '95mm CCD camera on \k-goniostat'
_diffrn_measurement_device_type KappaCCD
_diffrn_measurement_method 'CCD rotation images, thick slices'
_diffrn_orient_matrix_type 'by Bruker AXS Collect from scalepack cell'
_diffrn_orient_matrix_UB_11 -0.609223E-1
_diffrn_orient_matrix_UB_12 -0.131801E-1
_diffrn_orient_matrix_UB_13 0.694576E-1
_diffrn_orient_matrix_UB_21 -0.864514E-1
_diffrn_orient_matrix_UB_22 0.622318E-1
_diffrn_orient_matrix_UB_23 -0.39569E-1
_diffrn_orient_matrix_UB_31 -0.191253E-1
_diffrn_orient_matrix_UB_32 -0.85543E-1
_diffrn_orient_matrix_UB_33 -0.81178E-2
_diffrn_radiation_monochromator graphite
_diffrn_radiation_probe x-ray
_diffrn_radiation_type MoK\a
_diffrn_radiation_wavelength 0.71073
_diffrn_reflns_av_R_equivalents 0.0511
_diffrn_reflns_av_unetI/netI 0.0306
_diffrn_reflns_limit_h_max 12
_diffrn_reflns_limit_h_min -12
_diffrn_reflns_limit_k_max 13
_diffrn_reflns_limit_k_min -12
_diffrn_reflns_limit_l_max 17
_diffrn_reflns_limit_l_min -16
_diffrn_reflns_number 17117
_diffrn_reflns_theta_full 27.62
_diffrn_reflns_theta_max 27.62
_diffrn_reflns_theta_min 2.27
_diffrn_source 'Enraf Nonius FR590'
_exptl_absorpt_coefficient_mu 7.351
_exptl_absorpt_correction_T_max 0.2667
_exptl_absorpt_correction_T_min 0.2156
_exptl_absorpt_correction_type multi-scan
_exptl_absorpt_process_details Scalepack
_exptl_crystal_colour colourless
_exptl_crystal_density_diffrn 2.432
_exptl_crystal_density_method 'not measured'
_exptl_crystal_description plate
_exptl_crystal_F_000 832
_exptl_crystal_size_max 0.45
_exptl_crystal_size_mid 0.15
_exptl_crystal_size_min 0.08
_refine_diff_density_max 1.658
_refine_diff_density_min -2.188
_refine_diff_density_rms 0.181
_refine_ls_extinction_method none
_refine_ls_goodness_of_fit_ref 1.055
_refine_ls_hydrogen_treatment riding
_refine_ls_matrix_type full
_refine_ls_number_parameters 325
_refine_ls_number_reflns 5483
_refine_ls_number_restraints 74
_refine_ls_restrained_S_all 1.049
_refine_ls_R_factor_all 0.0375
_refine_ls_R_factor_gt 0.0326
_refine_ls_shift/su_max 0.001
_refine_ls_shift/su_mean 0
_refine_ls_structure_factor_coef Fsqd
_refine_ls_weighting_details 'calc w=1/[\s^2^(Fo^2^)+(0.0535P)^2^+2.6096P] where P=(Fo^2^+2Fc^2^)/3'
_refine_ls_weighting_scheme calc
_refine_ls_wR_factor_gt 0.0826
_refine_ls_wR_factor_ref 0.087
_reflns_number_gt 5046
_reflns_number_total 5483
_reflns_threshold_expression >2\s(I)
_cod_data_source_file ic501515c_si_001.cif
_cod_data_source_block em26rd72
_cod_depositor_comments
;
The following automatic conversions were performed:

'_symmetry_cell_setting' value 'Triclinic' changed to 'triclinic'
according to
/usr/data/users/saulius/crontab/automatic-downloads/current/ACS/lib/dictionaries/cif_core.dic
dictionary named 'cif_core.dic' version 2.4.2 from 2011-04-26.

Automatic conversion script
Id: cif_fix_values 2827 2014-09-09 07:05:25Z andrius 
;
_cod_original_cell_volume 1201.07(12)
_cod_original_sg_symbol_H-M P-1
_cod_database_code 4341471

loop_
_symmetry_equiv_pos_as_xyz
'x, y, z'
'-x, -y, -z'

loop_
_atom_site_label
_atom_site_type_symbol
_atom_site_fract_x
_atom_site_fract_y
_atom_site_fract_z
_atom_site_U_iso_or_equiv
_atom_site_adp_type
_atom_site_occupancy
_atom_site_symmetry_multiplicity
_atom_site_calc_flag
_atom_site_refinement_flags
Au Au 0.842541(18) 0.587729(18) 0.563593(14) 0.02168(7) Uani 1 1 d .
Ag Ag 0.64663(4) 0.80220(4) 0.64442(3) 0.02469(10) Uani 1 1 d .
C1 C 0.7896(5) 0.6922(5) 0.4092(4) 0.0205(9) Uani 1 1 d DU
C2 C 0.8532(5) 0.7973(5) 0.3396(4) 0.0237(9) Uani 1 1 d DU
C3 C 0.8323(5) 0.8585(5) 0.2325(4) 0.0232(9) Uani 1 1 d DU
C4 C 0.7422(5) 0.8160(5) 0.1881(4) 0.0256(10) Uani 1 1 d DU
C5 C 0.6724(5) 0.7157(5) 0.2534(4) 0.0251(10) Uani 1 1 d DU
C6 C 0.6982(5) 0.6569(5) 0.3598(4) 0.0235(9) Uani 1 1 d DU
F1 F 0.9456(3) 0.8421(3) 0.3773(3) 0.0323(7) Uani 1 1 d DU
F2 F 0.9006(3) 0.9569(3) 0.1678(2) 0.0313(7) Uani 1 1 d DU
F3 F 0.7228(4) 0.8723(4) 0.0827(2) 0.0345(7) Uani 1 1 d DU
F4 F 0.5805(4) 0.6779(4) 0.2104(3) 0.0384(8) Uani 1 1 d DU
F5 F 0.6284(4) 0.5549(3) 0.4203(3) 0.0342(7) Uani 1 1 d DU
C11 C 0.8900(5) 0.4783(5) 0.7191(4) 0.0207(9) Uani 1 1 d DU
C12 C 0.8274(5) 0.3688(5) 0.7810(4) 0.0235(9) Uani 1 1 d DU
C13 C 0.8531(5) 0.2918(5) 0.8857(4) 0.0269(10) Uani 1 1 d DU
C14 C 0.9460(6) 0.3230(6) 0.9358(4) 0.0308(11) Uani 1 1 d DU
C15 C 1.0139(5) 0.4297(5) 0.8788(4) 0.0261(10) Uani 1 1 d DU
C16 C 0.9842(5) 0.5028(5) 0.7731(4) 0.0235(9) Uani 1 1 d DU
F6 F 0.7344(3) 0.3334(3) 0.7366(3) 0.0335(7) Uani 1 1 d DU
F7 F 0.7901(4) 0.1854(4) 0.9409(3) 0.0385(8) Uani 1 1 d DU
F8 F 0.9735(4) 0.2485(4) 1.0389(3) 0.0438(8) Uani 1 1 d DU
F9 F 1.1106(4) 0.4550(4) 0.9247(3) 0.0385(8) Uani 1 1 d DU
F10 F 1.0556(3) 0.6059(3) 0.7204(3) 0.0323(7) Uani 1 1 d DU
S1 S 0.38866(12) 0.89853(13) 0.58157(10) 0.0227(2) Uani 1 1 d .
C21 C 0.2893(5) 0.8075(6) 0.6993(4) 0.0264(10) Uani 1 1 d U
H21A H 0.2729 0.8577 0.7515 0.032 Uiso 1 1 calc R
H21B H 0.1961 0.8148 0.6786 0.032 Uiso 1 1 calc R
C22 C 0.3582(6) 0.6525(6) 0.7534(4) 0.0292(11) Uani 1 1 d U
H22A H 0.3723 0.6017 0.7018 0.035 Uiso 1 1 calc R
H22B H 0.2915 0.6148 0.8113 0.035 Uiso 1 1 calc R
S2 S 0.52845(14) 0.61378(13) 0.80807(10) 0.0270(3) Uani 1 1 d .
C23 C 0.4732(6) 0.6953(6) 0.9162(4) 0.0306(11) Uani 1 1 d U
H23A H 0.3804 0.7637 0.9032 0.037 Uiso 1 1 calc R
H23B H 0.4632 0.6222 0.9842 0.037 Uiso 1 1 calc R
C24 C 0.5827(7) 0.7699(6) 0.9224(4) 0.0361(13) Uani 1 1 d U
H24A H 0.6792 0.7098 0.9174 0.043 Uiso 1 1 calc R
H24B H 0.567 0.7899 0.9902 0.043 Uiso 1 1 calc R
S3 S 0.56042(15) 0.93507(14) 0.81110(11) 0.0313(3) Uani 1 1 d .
C25 C 0.7179(7) 0.9912(7) 0.8095(5) 0.0394(14) Uani 1 1 d U
H25A H 0.6981 1.0932 0.7738 0.047 Uiso 1 1 calc R
H25B H 0.7356 0.9741 0.8832 0.047 Uiso 1 1 calc R
C26 C 0.8552(6) 0.9191(6) 0.7547(4) 0.0334(12) Uani 1 1 d U
H26A H 0.8821 0.819 0.7964 0.04 Uiso 1 1 calc R
H26B H 0.9314 0.9602 0.7571 0.04 Uiso 1 1 calc R
S4 S 0.84677(12) 0.93160(13) 0.61624(10) 0.0249(2) Uani 1 1 d .
C27 C 0.7860(5) 1.1233(5) 0.5532(4) 0.0256(10) Uani 1 1 d U
H27A H 0.7927 1.1704 0.6032 0.031 Uiso 1 1 calc R
H27B H 0.8507 1.1515 0.4906 0.031 Uiso 1 1 calc R
C28 C 0.6333(5) 1.1760(5) 0.5186(4) 0.0237(10) Uani 1 1 d U
H28A H 0.6087 1.2791 0.4892 0.028 Uiso 1 1 calc R
H28B H 0.5674 1.1501 0.581 0.028 Uiso 1 1 calc R

loop_
_atom_site_aniso_label
_atom_site_aniso_U_11
_atom_site_aniso_U_22
_atom_site_aniso_U_33
_atom_site_aniso_U_23
_atom_site_aniso_U_13
_atom_site_aniso_U_12
Au 0.02512(11) 0.02016(11) 0.01966(11) -0.00598(7) -0.00082(7) -0.00646(7)
Ag 0.02311(17) 0.0274(2) 0.0259(2) -0.00807(15) -0.00241(14) -0.01005(14)
C1 0.028(2) 0.024(2) 0.0098(19) -0.0074(17) 0.0032(17) -0.0075(18)
C2 0.023(2) 0.021(2) 0.030(2) -0.0098(19) -0.0015(19) -0.0065(18)
C3 0.023(2) 0.017(2) 0.028(2) -0.0047(18) 0.0028(18) -0.0089(17)
C4 0.030(2) 0.026(2) 0.020(2) -0.0068(19) -0.0030(19) -0.0056(19)
C5 0.028(2) 0.023(2) 0.029(2) -0.0120(19) -0.006(2) -0.0058(18)
C6 0.022(2) 0.018(2) 0.030(3) -0.0053(19) 0.0000(19) -0.0079(17)
F1 0.0358(16) 0.0390(17) 0.0309(17) -0.0095(14) -0.0055(13) -0.0225(14)
F2 0.0385(16) 0.0295(16) 0.0262(16) -0.0037(13) 0.0027(13) -0.0182(13)
F3 0.0438(18) 0.0383(18) 0.0222(15) -0.0075(13) -0.0065(13) -0.0117(15)
F4 0.0434(18) 0.0412(19) 0.0402(19) -0.0109(15) -0.0153(15) -0.0202(15)
F5 0.0393(17) 0.0331(17) 0.0333(18) -0.0062(14) 0.0003(14) -0.0208(14)
C11 0.028(2) 0.023(2) 0.0093(19) -0.0049(17) 0.0023(17) -0.0059(18)
C12 0.026(2) 0.024(2) 0.022(2) -0.0078(19) 0.0004(18) -0.0081(18)
C13 0.031(2) 0.025(2) 0.024(2) -0.0057(19) 0.0072(19) -0.013(2)
C14 0.034(3) 0.030(3) 0.023(2) -0.006(2) -0.001(2) -0.003(2)
C15 0.024(2) 0.026(2) 0.027(2) -0.0081(19) -0.0048(19) -0.0029(18)
C16 0.020(2) 0.019(2) 0.031(3) -0.0092(19) 0.0005(18) -0.0040(17)
F6 0.0361(16) 0.0354(17) 0.0376(18) -0.0147(14) -0.0014(14) -0.0188(14)
F7 0.053(2) 0.0322(17) 0.0308(18) -0.0056(14) 0.0083(15) -0.0227(15)
F8 0.059(2) 0.042(2) 0.0224(16) 0.0004(14) -0.0091(15) -0.0106(17)
F9 0.0373(17) 0.048(2) 0.0357(19) -0.0141(16) -0.0118(14) -0.0131(15)
F10 0.0315(15) 0.0299(16) 0.0376(18) -0.0061(14) -0.0028(13) -0.0162(13)
S1 0.0227(5) 0.0227(5) 0.0231(6) -0.0052(5) -0.0037(4) -0.0078(4)
C21 0.023(2) 0.034(3) 0.023(2) -0.007(2) -0.0023(19) -0.010(2)
C22 0.035(3) 0.029(3) 0.026(3) -0.004(2) 0.001(2) -0.019(2)
S2 0.0291(6) 0.0226(6) 0.0250(6) -0.0029(5) -0.0013(5) -0.0059(5)
C23 0.042(3) 0.034(3) 0.015(2) -0.002(2) 0.002(2) -0.018(2)
C24 0.049(3) 0.041(3) 0.021(3) -0.002(2) -0.009(2) -0.023(3)
S3 0.0356(7) 0.0275(6) 0.0270(7) -0.0057(5) 0.0019(5) -0.0087(5)
C25 0.066(4) 0.040(3) 0.026(3) -0.013(2) -0.001(3) -0.032(3)
C26 0.040(3) 0.038(3) 0.025(3) 0.001(2) -0.014(2) -0.021(2)
S4 0.0213(5) 0.0273(6) 0.0261(6) -0.0059(5) -0.0038(5) -0.0079(5)
C27 0.026(2) 0.026(2) 0.025(3) -0.004(2) -0.0037(19) -0.0119(19)
C28 0.025(2) 0.021(2) 0.023(2) -0.0045(19) -0.0030(19) -0.0037(18)

loop_
_atom_type_symbol
_atom_type_description
_atom_type_scat_dispersion_real
_atom_type_scat_dispersion_imag
_atom_type_scat_source
C C 0.0033 0.0016 'International Tables Vol C Tables 4.2.6.8 and 6.1.1.4'
H H 0 0 'International Tables Vol C Tables 4.2.6.8 and 6.1.1.4'
Ag Ag -0.8971 1.1015 'International Tables Vol C Tables 4.2.6.8 and 6.1.1.4'
Au Au -2.0133 8.8022 'International Tables Vol C Tables 4.2.6.8 and 6.1.1.4'
F F 0.0171 0.0103 'International Tables Vol C Tables 4.2.6.8 and 6.1.1.4'
S S 0.1246 0.1234 'International Tables Vol C Tables 4.2.6.8 and 6.1.1.4'

loop_
_geom_angle_atom_site_label_1
_geom_angle_atom_site_label_2
_geom_angle_atom_site_label_3
_geom_angle
_geom_angle_site_symmetry_1
_geom_angle_site_symmetry_3
C1 Au C11 177.75(18) . .
C1 Au Ag 93.65(12) . .
C11 Au Ag 86.60(12) . .
S1 Ag S4 130.31(4) . .
S1 Ag S2 83.44(4) . .
S4 Ag S2 137.63(4) . .
S1 Ag Au 117.84(3) . .
S4 Ag Au 90.30(3) . .
S2 Ag Au 94.39(3) . .
S1 Ag S3 90.78(4) . .
S4 Ag S3 78.70(4) . .
S2 Ag S3 75.76(4) . .
Au Ag S3 148.81(3) . .
C6 C1 C2 113.1(4) . .
C6 C1 Au 123.8(4) . .
C2 C1 Au 122.8(4) . .
F1 C2 C3 116.2(4) . .
F1 C2 C1 119.4(4) . .
C3 C2 C1 124.4(4) . .
F2 C3 C2 121.9(4) . .
F2 C3 C4 118.7(5) . .
C2 C3 C4 119.4(4) . .
F3 C4 C5 120.7(4) . .
F3 C4 C3 120.3(5) . .
C5 C4 C3 119.0(5) . .
F4 C5 C6 121.9(5) . .
F4 C5 C4 118.9(5) . .
C6 C5 C4 119.2(4) . .
C5 C6 F5 116.5(4) . .
C5 C6 C1 124.8(4) . .
F5 C6 C1 118.6(4) . .
C16 C11 C12 113.5(4) . .
C16 C11 Au 125.3(4) . .
C12 C11 Au 121.2(4) . .
F6 C12 C13 116.5(4) . .
F6 C12 C11 119.1(4) . .
C13 C12 C11 124.4(5) . .
F7 C13 C12 121.4(5) . .
F7 C13 C14 119.2(5) . .
C12 C13 C14 119.4(5) . .
F8 C14 C13 120.5(5) . .
F8 C14 C15 120.0(5) . .
C13 C14 C15 119.5(5) . .
F9 C15 C16 121.7(5) . .
F9 C15 C14 119.9(5) . .
C16 C15 C14 118.4(5) . .
F10 C16 C15 115.8(4) . .
F10 C16 C11 119.4(4) . .
C15 C16 C11 124.8(5) . .
C21 S1 C28 102.1(2) . 2_676
C21 S1 Ag 100.96(16) . .
C28 S1 Ag 111.98(16) 2_676 .
C22 C21 S1 116.5(4) . .
C22 C21 H21A 108.2 . .
S1 C21 H21A 108.2 . .
C22 C21 H21B 108.2 . .
S1 C21 H21B 108.2 . .
H21A C21 H21B 107.3 . .
C21 C22 S2 116.1(4) . .
C21 C22 H22A 108.3 . .
S2 C22 H22A 108.3 . .
C21 C22 H22B 108.3 . .
S2 C22 H22B 108.3 . .
H22A C22 H22B 107.4 . .
C22 S2 C23 101.1(3) . .
C22 S2 Ag 98.15(17) . .
C23 S2 Ag 105.25(17) . .
C24 C23 S2 110.9(4) . .
C24 C23 H23A 109.5 . .
S2 C23 H23A 109.5 . .
C24 C23 H23B 109.5 . .
S2 C23 H23B 109.5 . .
H23A C23 H23B 108 . .
C23 C24 S3 107.6(4) . .
C23 C24 H24A 110.2 . .
S3 C24 H24A 110.2 . .
C23 C24 H24B 110.2 . .
S3 C24 H24B 110.2 . .
H24A C24 H24B 108.5 . .
C25 S3 C24 103.0(3) . .
C25 S3 Ag 100.7(2) . .
C24 S3 Ag 95.8(2) . .
C26 C25 S3 116.0(4) . .
C26 C25 H25A 108.3 . .
S3 C25 H25A 108.3 . .
C26 C25 H25B 108.3 . .
S3 C25 H25B 108.3 . .
H25A C25 H25B 107.4 . .
C25 C26 S4 116.5(4) . .
C25 C26 H26A 108.2 . .
S4 C26 H26A 108.2 . .
C25 C26 H26B 108.2 . .
S4 C26 H26B 108.2 . .
H26A C26 H26B 107.3 . .
C26 S4 C27 101.8(3) . .
C26 S4 Ag 98.94(18) . .
C27 S4 Ag 112.89(16) . .
C28 C27 S4 114.9(3) . .
C28 C27 H27A 108.5 . .
S4 C27 H27A 108.5 . .
C28 C27 H27B 108.5 . .
S4 C27 H27B 108.5 . .
H27A C27 H27B 107.5 . .
C27 C28 S1 112.2(3) . 2_676
C27 C28 H28A 109.2 . .
S1 C28 H28A 109.2 2_676 .
C27 C28 H28B 109.2 . .
S1 C28 H28B 109.2 2_676 .
H28A C28 H28B 107.9 . .

loop_
_geom_bond_atom_site_label_1
_geom_bond_atom_site_label_2
_geom_bond_distance
_geom_bond_site_symmetry_2
Au C1 2.037(5) .
Au C11 2.042(4) .
Au Ag 2.8583(4) .
Ag S1 2.5881(12) .
Ag S4 2.5900(12) .
Ag S2 2.7231(13) .
Ag S3 2.8800(15) .
C1 C6 1.386(7) .
C1 C2 1.391(7) .
C2 F1 1.357(5) .
C2 C3 1.368(7) .
C3 F2 1.351(5) .
C3 C4 1.380(7) .
C4 F3 1.342(6) .
C4 C5 1.375(7) .
C5 F4 1.350(6) .
C5 C6 1.369(7) .
C6 F5 1.371(6) .
C11 C16 1.385(7) .
C11 C12 1.389(7) .
C12 F6 1.355(6) .
C12 C13 1.368(7) .
C13 F7 1.348(6) .
C13 C14 1.379(8) .
C14 F8 1.348(6) .
C14 C15 1.384(8) .
C15 F9 1.337(6) .
C15 C16 1.380(7) .
C16 F10 1.368(6) .
S1 C21 1.812(5) .
S1 C28 1.822(5) 2_676
C21 C22 1.507(7) .
C21 H21A 0.97 .
C21 H21B 0.97 .
C22 S2 1.808(5) .
C22 H22A 0.97 .
C22 H22B 0.97 .
S2 C23 1.837(5) .
C23 C24 1.520(8) .
C23 H23A 0.97 .
C23 H23B 0.97 .
C24 S3 1.816(6) .
C24 H24A 0.97 .
C24 H24B 0.97 .
S3 C25 1.793(6) .
C25 C26 1.528(9) .
C25 H25A 0.97 .
C25 H25B 0.97 .
C26 S4 1.815(5) .
C26 H26A 0.97 .
C26 H26B 0.97 .
S4 C27 1.819(5) .
C27 C28 1.521(6) .
C27 H27A 0.97 .
C27 H27B 0.97 .
C28 S1 1.822(5) 2_676
C28 H28A 0.97 .
C28 H28B 0.97 .
